data_7101612
loop_
_publ_author_name
'Baskar, Viswanathan'
'Shanmugam, Muralidharan'
'Sa\~nudo, E Carolina'
'Shanmugam, Maheswaran'
'Collison, David'
'McInnes, Eric J L'
'Wei, Qiang'
'Winpenny, Richard E P'

_publ_section_title
;
 Metal cages using a bulky phosphonate as a ligand.
;
_journal_issue 1
_journal_name_full 'Chemical communications (Cambridge, England)'
_journal_page_first 37
_journal_page_last 39
_journal_paper_doi 10.1039/b613756c
_journal_year 2007
_chemical_formula_sum 'C99 H90.5 Cl2 Cu4 N5 O15.25 P4'
_chemical_formula_weight 2043.20
_chemical_name_systematic
;
?
;
_space_group_IT_number 2
_symmetry_cell_setting triclinic
_symmetry_space_group_name_Hall '-P 1'
_symmetry_space_group_name_H-M 'P -1'
_atom_sites_solution_hydrogens geom
_atom_sites_solution_primary direct
_atom_sites_solution_secondary difmap
_audit_creation_method SHELXL-97
_cell_angle_alpha 71.616(5)
_cell_angle_beta 73.921(6)
_cell_angle_gamma 68.045(5)
_cell_formula_units_Z 2
_cell_length_a 13.620(4)
_cell_length_b 17.079(5)
_cell_length_c 23.954(6)
_cell_measurement_reflns_used 11632
_cell_measurement_temperature 100(2)
_cell_measurement_theta_max 23.228
_cell_measurement_theta_min 2.221
_cell_volume 4823(2)
_computing_cell_refinement 'Bruker SMART'
_computing_data_collection 'Bruker SMART'
_computing_data_reduction 'Bruker SAINT'
_computing_molecular_graphics 'Bruker SHELXTL'
_computing_publication_material 'Bruker SHELXTL'
_computing_structure_refinement 'SHELXL-97 (Sheldrick, 1997)'
_computing_structure_solution 'SHELXS-97 (Sheldrick, 1990)'
_diffrn_ambient_temperature 100(2)
_diffrn_measured_fraction_theta_full 0.989
_diffrn_measured_fraction_theta_max 0.989
_diffrn_measurement_device_type 'CCD area detector'
_diffrn_measurement_method 'phi and omega scans'
_diffrn_radiation_monochromator graphite
_diffrn_radiation_source 'fine-focus sealed tube'
_diffrn_radiation_type MoK\a
_diffrn_radiation_wavelength 0.71073
_diffrn_reflns_av_R_equivalents 0.0612
_diffrn_reflns_av_sigmaI/netI 0.1208
_diffrn_reflns_limit_h_max 14
_diffrn_reflns_limit_h_min -13
_diffrn_reflns_limit_k_max 15
_diffrn_reflns_limit_k_min -17
_diffrn_reflns_limit_l_max 24
_diffrn_reflns_limit_l_min -25
_diffrn_reflns_number 19030
_diffrn_reflns_theta_full 21.95
_diffrn_reflns_theta_max 21.95
_diffrn_reflns_theta_min 1.64
_exptl_absorpt_coefficient_mu 1.058
_exptl_absorpt_correction_T_max 0.9016
_exptl_absorpt_correction_T_min 0.8163
_exptl_absorpt_correction_type 'Numerical Analytical'
_exptl_absorpt_process_details SADABS
_exptl_crystal_colour 'Light Blue'
_exptl_crystal_density_diffrn 1.407
_exptl_crystal_density_method 'not measured'
_exptl_crystal_description Block
_exptl_crystal_F_000 2103
_exptl_crystal_size_max 0.20
_exptl_crystal_size_mid 0.20
_exptl_crystal_size_min 0.10
_refine_diff_density_max 1.550
_refine_diff_density_min -0.545
_refine_diff_density_rms 0.134
_refine_ls_extinction_method none
_refine_ls_goodness_of_fit_ref 1.016
_refine_ls_hydrogen_treatment constr
_refine_ls_matrix_type full
_refine_ls_number_parameters 701
_refine_ls_number_reflns 11632
_refine_ls_number_restraints 8
_refine_ls_restrained_S_all 1.016
_refine_ls_R_factor_all 0.1084
_refine_ls_R_factor_gt 0.0719
_refine_ls_shift/su_max 0.008
_refine_ls_shift/su_mean 0.000
_refine_ls_structure_factor_coef Fsqd
_refine_ls_weighting_details 'calc w=1/[\s^2^(Fo^2^)+(0.1298P)^2^+0.0000P] where P=(Fo^2^+2Fc^2^)/3'
_refine_ls_weighting_scheme calc
_refine_ls_wR_factor_gt 0.2107
_refine_ls_wR_factor_ref 0.2315
_reflns_number_gt 7201
_reflns_number_total 11632
_reflns_threshold_expression >2sigma(I)
_cod_data_source_file b613756c.txt
_cod_data_source_block repw223p-1
_cod_depositor_comments
;
The following automatic conversions were performed:
'_symmetry_cell_setting' value 'Triclinic' changed to 'triclinic'
according to '/home/saulius/struct/CIF-dictionaries/cif_core.dic'
dictionary named 'cif_core.dic' version 2.4.1 from
2010-06-29.

'_refine_ls_hydrogen_treatment' value 'Constr' changed to
'constr' according to '/home/saulius/struct/CIF-dictionaries/cif_core.dic'
dictionary named 'cif_core.dic' version 2.4.1 from 2010-06-29.

Automatic conversion script
Id: cif_fix_enum 1527 2010-12-29 10:47:43Z saulius 
;
_cod_original_sg_symbol_H-M P-1
_cod_original_formula_sum 'C99 H90.50 Cl2 Cu4 N5 O15.25 P4'
_cod_database_code 7101612

loop_
_symmetry_equiv_pos_as_xyz
'x, y, z'
'-x, -y, -z'

loop_
_atom_site_label
_atom_site_type_symbol
_atom_site_fract_x
_atom_site_fract_y
_atom_site_fract_z
_atom_site_U_iso_or_equiv
_atom_site_adp_type
_atom_site_occupancy
_atom_site_symmetry_multiplicity
_atom_site_calc_flag
_atom_site_refinement_flags
_atom_site_disorder_assembly
_atom_site_disorder_group
Cu1 Cu 0.59284(8) 0.73960(7) 0.18478(5) 0.0236(3) Uani 1 1 d . . .
Cu2 Cu 0.81971(9) 0.60162(8) 0.18915(5) 0.0278(3) Uani 1 1 d . . .
Cu3 Cu 0.64540(9) 0.54951(8) 0.30655(5) 0.0320(4) Uani 1 1 d . . .
Cu4 Cu 0.66177(9) 0.85892(8) 0.27752(5) 0.0276(3) Uani 1 1 d . . .
O1 O 0.6837(4) 0.6487(4) 0.2425(2) 0.0268(15) Uani 1 1 d . . .
O2W O 0.4619(5) 0.6250(4) 0.3138(3) 0.0411(18) Uani 1 1 d . . .
P11 P 0.6283(2) 0.55820(17) 0.18251(11) 0.0285(6) Uani 1 1 d . . .
O11 O 0.7401(5) 0.5669(4) 0.1506(3) 0.0292(16) Uani 1 1 d . . .
O12 O 0.5405(5) 0.6468(4) 0.1822(3) 0.0274(15) Uani 1 1 d . . .
O13 O 0.6311(5) 0.5003(4) 0.2455(3) 0.0330(17) Uani 1 1 d . . .
C11 C 0.5953(8) 0.5031(6) 0.1363(4) 0.032(2) Uiso 1 1 d . . .
C12 C 0.5623(7) 0.5689(6) 0.0782(4) 0.028(2) Uiso 1 1 d . . .
C13 C 0.6084(7) 0.6349(6) 0.0474(4) 0.029(2) Uiso 1 1 d . . .
H13 H 0.6592 0.6416 0.0631 0.035 Uiso 1 1 calc R . .
C14 C 0.5804(8) 0.6900(6) -0.0056(4) 0.034(3) Uiso 1 1 d . . .
H14 H 0.6131 0.7327 -0.0255 0.040 Uiso 1 1 calc R . .
C15 C 0.5026(7) 0.6822(6) -0.0296(4) 0.031(2) Uiso 1 1 d . . .
H15 H 0.4827 0.7201 -0.0651 0.038 Uiso 1 1 calc R . .
C16 C 0.4562(8) 0.6182(6) -0.0004(4) 0.032(2) Uiso 1 1 d . . .
H16 H 0.4051 0.6126 -0.0166 0.038 Uiso 1 1 calc R . .
C17 C 0.4840(8) 0.5612(7) 0.0531(4) 0.033(2) Uiso 1 1 d . . .
H17 H 0.4514 0.5183 0.0724 0.040 Uiso 1 1 calc R . .
C18 C 0.5039(8) 0.4666(6) 0.1728(4) 0.032(2) Uiso 1 1 d . . .
C19 C 0.4103(8) 0.5210(7) 0.1989(4) 0.035(3) Uiso 1 1 d . . .
H19 H 0.4063 0.5775 0.1966 0.042 Uiso 1 1 calc R . .
C20 C 0.3216(8) 0.4920(7) 0.2289(4) 0.041(3) Uiso 1 1 d . . .
H20 H 0.2595 0.5283 0.2471 0.050 Uiso 1 1 calc R . .
C21 C 0.3277(8) 0.4099(7) 0.2309(4) 0.041(3) Uiso 1 1 d . . .
H21 H 0.2691 0.3903 0.2510 0.049 Uiso 1 1 calc R . .
C22 C 0.4177(9) 0.3554(8) 0.2040(5) 0.048(3) Uiso 1 1 d . . .
H22 H 0.4199 0.2998 0.2053 0.057 Uiso 1 1 calc R . .
C23 C 0.5056(8) 0.3841(7) 0.1750(4) 0.039(3) Uiso 1 1 d . . .
H23 H 0.5669 0.3473 0.1566 0.047 Uiso 1 1 calc R . .
C24 C 0.7009(8) 0.4300(6) 0.1208(4) 0.032(2) Uiso 1 1 d . . .
C25 C 0.7459(8) 0.3615(7) 0.1669(5) 0.042(3) Uiso 1 1 d . . .
H25 H 0.7112 0.3609 0.2063 0.050 Uiso 1 1 calc R . .
C26 C 0.8409(8) 0.2946(7) 0.1554(5) 0.042(3) Uiso 1 1 d . . .
H26 H 0.8691 0.2498 0.1864 0.050 Uiso 1 1 calc R . .
C27 C 0.8922(9) 0.2967(7) 0.0961(4) 0.044(3) Uiso 1 1 d . . .
H27 H 0.9554 0.2527 0.0874 0.053 Uiso 1 1 calc R . .
C28 C 0.8506(8) 0.3626(7) 0.0505(5) 0.043(3) Uiso 1 1 d . . .
H28 H 0.8860 0.3637 0.0112 0.051 Uiso 1 1 calc R . .
C29 C 0.7544(8) 0.4287(7) 0.0630(4) 0.035(3) Uiso 1 1 d . . .
H29 H 0.7262 0.4725 0.0316 0.042 Uiso 1 1 calc R . .
P51 P 0.80574(19) 0.78957(17) 0.17599(10) 0.0234(6) Uani 1 1 d . . .
O51 O 0.8702(4) 0.6928(4) 0.1887(2) 0.0256(15) Uani 1 1 d . . .
O52 O 0.7996(4) 0.8322(4) 0.2249(2) 0.0241(15) Uani 1 1 d . . .
O53 O 0.6933(4) 0.8084(4) 0.1641(2) 0.0238(15) Uani 1 1 d . . .
C51 C 0.8835(7) 0.8436(6) 0.1056(4) 0.022(2) Uiso 1 1 d . . .
C52 C 0.8507(7) 0.9409(6) 0.1053(4) 0.021(2) Uiso 1 1 d . . .
C53 C 0.9262(7) 0.9835(6) 0.0946(4) 0.027(2) Uiso 1 1 d . . .
H53 H 0.9989 0.9520 0.0880 0.032 Uiso 1 1 calc R . .
C54 C 0.8975(7) 1.0696(6) 0.0933(4) 0.030(2) Uiso 1 1 d . . .
H54 H 0.9498 1.0958 0.0868 0.036 Uiso 1 1 calc R . .
C55 C 0.7897(7) 1.1171(7) 0.1018(4) 0.031(2) Uiso 1 1 d . . .
H55 H 0.7690 1.1759 0.1008 0.037 Uiso 1 1 calc R . .
C56 C 0.7122(8) 1.0777(6) 0.1117(4) 0.030(2) Uiso 1 1 d . . .
H56 H 0.6396 1.1099 0.1170 0.036 Uiso 1 1 calc R . .
C57 C 0.7434(7) 0.9899(6) 0.1136(4) 0.026(2) Uiso 1 1 d . . .
H57 H 0.6911 0.9636 0.1206 0.031 Uiso 1 1 calc R . .
C58 C 0.8548(7) 0.8331(6) 0.0509(4) 0.022(2) Uiso 1 1 d . . .
C59 C 0.8290(7) 0.9032(6) 0.0021(4) 0.026(2) Uiso 1 1 d . . .
H59 H 0.8266 0.9580 0.0027 0.031 Uiso 1 1 calc R . .
C60 C 0.8068(7) 0.8913(6) -0.0476(4) 0.029(2) Uiso 1 1 d . . .
H60 H 0.7911 0.9379 -0.0802 0.035 Uiso 1 1 calc R . .
C61 C 0.8081(7) 0.8108(6) -0.0485(4) 0.030(2) Uiso 1 1 d . . .
H61 H 0.7913 0.8037 -0.0813 0.036 Uiso 1 1 calc R . .
C62 C 0.8338(7) 0.7409(7) -0.0013(4) 0.031(2) Uiso 1 1 d . . .
H62 H 0.8347 0.6866 -0.0022 0.037 Uiso 1 1 calc R . .
C63 C 0.8589(7) 0.7516(6) 0.0484(4) 0.026(2) Uiso 1 1 d . . .
H63 H 0.8784 0.7038 0.0798 0.031 Uiso 1 1 calc R . .
C64 C 1.0063(7) 0.7968(6) 0.1063(4) 0.021(2) Uiso 1 1 d . . .
C65 C 1.0780(7) 0.7838(6) 0.0539(4) 0.028(2) Uiso 1 1 d . . .
H65 H 1.0526 0.8020 0.0182 0.033 Uiso 1 1 calc R . .
C66 C 1.1887(8) 0.7437(6) 0.0540(4) 0.034(2) Uiso 1 1 d . . .
H66 H 1.2361 0.7366 0.0183 0.041 Uiso 1 1 calc R . .
C67 C 1.2274(8) 0.7146(6) 0.1072(4) 0.032(2) Uiso 1 1 d . . .
H67 H 1.3003 0.6858 0.1076 0.039 Uiso 1 1 calc R . .
C68 C 1.1572(7) 0.7288(6) 0.1589(4) 0.030(2) Uiso 1 1 d . . .
H68 H 1.1827 0.7115 0.1945 0.036 Uiso 1 1 calc R . .
C69 C 1.0481(7) 0.7690(6) 0.1585(4) 0.028(2) Uiso 1 1 d . . .
H69 H 1.0014 0.7775 0.1942 0.034 Uiso 1 1 calc R . .
P101 P 0.4307(2) 0.85007(19) 0.29528(11) 0.0314(7) Uani 1 1 d . A .
O101 O 0.4597(5) 0.8145(4) 0.2411(3) 0.0320(17) Uani 1 1 d . . .
O102 O 0.5106(5) 0.8883(4) 0.3017(2) 0.0286(16) Uani 1 1 d . . .
O103 O 0.4069(5) 0.7803(5) 0.3527(3) 0.0426(19) Uani 1 1 d . . .
H103 H 0.4564 0.7617 0.3714 0.064 Uiso 1 1 calc R . .
C101 C 0.3009(8) 0.9435(7) 0.2930(4) 0.034(3) Uiso 1 1 d . . .
C102 C 0.3268(8) 1.0217(7) 0.2516(4) 0.036(3) Uiso 1 1 d . A .
C103 C 0.3904(8) 1.0185(7) 0.1941(4) 0.043(3) Uiso 1 1 d . . .
H103' H 0.4212 0.9658 0.1828 0.052 Uiso 1 1 calc R A .
C104 C 0.4073(9) 1.0939(8) 0.1542(5) 0.054(3) Uiso 1 1 d . A .
H104 H 0.4500 1.0905 0.1167 0.065 Uiso 1 1 calc R . .
C105 C 0.3622(9) 1.1734(8) 0.1689(5) 0.056(3) Uiso 1 1 d . . .
H105 H 0.3740 1.2229 0.1414 0.067 Uiso 1 1 calc R A .
C106 C 0.2998(10) 1.1791(9) 0.2243(5) 0.061(3) Uiso 1 1 d . A .
H106 H 0.2681 1.2324 0.2345 0.074 Uiso 1 1 calc R . .
C107 C 0.2844(9) 1.1036(7) 0.2651(5) 0.046(3) Uiso 1 1 d . . .
H107 H 0.2442 1.1079 0.3029 0.056 Uiso 1 1 calc R A .
C108 C 0.2629(9) 0.9444(10) 0.3625(4) 0.010(4) Uiso 0.564(16) 1 d PG A 1
C109 C 0.3320(7) 0.9375(10) 0.3982(5) 0.042(6) Uiso 0.564(16) 1 d PG A 1
H109 H 0.4054 0.9259 0.3833 0.051 Uiso 0.564(16) 1 calc PR A 1
C110 C 0.2915(9) 0.9481(10) 0.4563(5) 0.031(5) Uiso 0.564(16) 1 d PG A 1
H110 H 0.3377 0.9435 0.4802 0.037 Uiso 0.564(16) 1 calc PR A 1
C111 C 0.1818(9) 0.9656(10) 0.4787(4) 0.040(5) Uiso 0.564(16) 1 d PG A 1
H111 H 0.1547 0.9727 0.5176 0.048 Uiso 0.564(16) 1 calc PR A 1
C112 C 0.1126(7) 0.9725(11) 0.4430(5) 0.059(7) Uiso 0.564(16) 1 d PG A 1
H112 H 0.0393 0.9841 0.4580 0.071 Uiso 0.564(16) 1 calc PR A 1
C113 C 0.1532(8) 0.9619(10) 0.3849(5) 0.042(5) Uiso 0.564(16) 1 d PG A 1
H113 H 0.1069 0.9665 0.3610 0.050 Uiso 0.564(16) 1 calc PR A 1
C114 C 0.2182(9) 0.9334(8) 0.2650(6) 0.025(5) Uiso 0.564(16) 1 d PG A 1
C115 C 0.1583(9) 0.9985(7) 0.2242(6) 0.032(5) Uiso 0.564(16) 1 d PG A 1
H115 H 0.1720 1.0514 0.2086 0.038 Uiso 0.564(16) 1 calc PR A 1
C116 C 0.0781(9) 0.9845(7) 0.2069(6) 0.039(5) Uiso 0.564(16) 1 d PG A 1
H116 H 0.0381 1.0281 0.1796 0.047 Uiso 0.564(16) 1 calc PR A 1
C117 C 0.0577(8) 0.9055(8) 0.2303(6) 0.038(5) Uiso 0.564(16) 1 d PG A 1
H117 H 0.0041 0.8961 0.2187 0.045 Uiso 0.564(16) 1 calc PR A 1
C118 C 0.1176(9) 0.8404(7) 0.2711(6) 0.035(5) Uiso 0.564(16) 1 d PG A 1
H118 H 0.1039 0.7875 0.2868 0.042 Uiso 0.564(16) 1 calc PR A 1
C119 C 0.1978(8) 0.8543(7) 0.2884(5) 0.025(4) Uiso 0.564(16) 1 d PG A 1
H119 H 0.2378 0.8108 0.3157 0.030 Uiso 0.564(16) 1 calc PR A 1
C11A C 0.2447(13) 0.9784(13) 0.3513(6) 0.029(7) Uiso 0.436(16) 1 d PG A 2
C11B C 0.1337(12) 1.0147(14) 0.3654(7) 0.043(7) Uiso 0.436(16) 1 d PG A 2
H11B H 0.0904 1.0224 0.3389 0.051 Uiso 0.436(16) 1 calc PR A 2
C11C C 0.0874(11) 1.0396(16) 0.4192(9) 0.084(11) Uiso 0.436(16) 1 d PG A 2
H11C H 0.0132 1.0639 0.4287 0.101 Uiso 0.436(16) 1 calc PR A 2
C11D C 0.1521(15) 1.0280(16) 0.4588(7) 0.075(10) Uiso 0.436(16) 1 d PG A 2
H11D H 0.1211 1.0447 0.4948 0.090 Uiso 0.436(16) 1 calc PR A 2
C11E C 0.2631(15) 0.9917(15) 0.4447(7) 0.061(9) Uiso 0.436(16) 1 d PG A 2
H11E H 0.3063 0.9840 0.4712 0.074 Uiso 0.436(16) 1 calc PR A 2
C11F C 0.3094(11) 0.9669(12) 0.3909(7) 0.016(6) Uiso 0.436(16) 1 d PG A 2
H11F H 0.3836 0.9426 0.3814 0.020 Uiso 0.436(16) 1 calc PR A 2
C11G C 0.2201(11) 0.9060(12) 0.2817(8) 0.026(6) Uiso 0.436(16) 1 d PG A 2
C11H C 0.1985(13) 0.8292(11) 0.3144(8) 0.048(7) Uiso 0.436(16) 1 d PG A 2
H11H H 0.2411 0.7901 0.3421 0.058 Uiso 0.436(16) 1 calc PR A 2
C11I C 0.1134(14) 0.8109(10) 0.3058(9) 0.053(8) Uiso 0.436(16) 1 d PG A 2
H11I H 0.0990 0.7595 0.3277 0.064 Uiso 0.436(16) 1 calc PR A 2
C11J C 0.0497(12) 0.8693(13) 0.2645(10) 0.065(9) Uiso 0.436(16) 1 d PG A 2
H11J H -0.0073 0.8570 0.2587 0.078 Uiso 0.436(16) 1 calc PR A 2
C11K C 0.0713(13) 0.9461(12) 0.2318(8) 0.057(8) Uiso 0.436(16) 1 d PG A 2
H11K H 0.0287 0.9852 0.2042 0.069 Uiso 0.436(16) 1 calc PR A 2
C11L C 0.1564(13) 0.9645(11) 0.2404(7) 0.033(6) Uiso 0.436(16) 1 d PG A 2
H11L H 0.1708 1.0158 0.2186 0.039 Uiso 0.436(16) 1 calc PR A 2
P151 P 0.6641(2) 0.6741(2) 0.37474(11) 0.0382(8) Uani 1 1 d . B .
O151 O 0.5499(5) 0.7054(5) 0.4094(3) 0.049(2) Uani 1 1 d . . .
H151 H 0.5422 0.6696 0.4411 0.073 Uiso 1 1 calc R . .
O152 O 0.6941(5) 0.5831(5) 0.3644(3) 0.0439(19) Uani 1 1 d . . .
O153 O 0.6813(5) 0.7375(4) 0.3137(2) 0.0325(17) Uani 1 1 d . . .
C151 C 0.7561(9) 0.6747(7) 0.4206(5) 0.044(3) Uiso 1 1 d . . .
C152 C 0.7372(8) 0.7731(7) 0.4168(4) 0.041(3) Uiso 1 1 d . B .
C153 C 0.8258(11) 0.8048(9) 0.4014(5) 0.070(4) Uiso 1 1 d . . .
H153 H 0.8957 0.7684 0.3928 0.084 Uiso 1 1 calc R B .
C154 C 0.8061(11) 0.8922(9) 0.3993(6) 0.074(4) Uiso 1 1 d . B .
H154 H 0.8643 0.9131 0.3890 0.088 Uiso 1 1 calc R . .
C155 C 0.7106(10) 0.9449(9) 0.4112(5) 0.067(4) Uiso 1 1 d . . .
H155 H 0.7009 1.0026 0.4091 0.081 Uiso 1 1 calc R B .
C156 C 0.6253(10) 0.9160(8) 0.4267(5) 0.058(3) Uiso 1 1 d . B .
H156 H 0.5563 0.9531 0.4364 0.070 Uiso 1 1 calc R . .
C157 C 0.6408(10) 0.8309(8) 0.4280(5) 0.054(3) Uiso 1 1 d . . .
H157 H 0.5805 0.8129 0.4372 0.065 Uiso 1 1 calc R B .
C158 C 0.8702(6) 0.6392(8) 0.3972(4) 0.030(4) Uiso 0.69(2) 1 d PG B 1
C159 C 0.9106(7) 0.6436(8) 0.3366(4) 0.022(4) Uiso 0.69(2) 1 d PG B 1
H159 H 0.8641 0.6697 0.3092 0.027 Uiso 0.69(2) 1 calc PR B 1
C160 C 1.0204(7) 0.6089(8) 0.3170(3) 0.035(4) Uiso 0.69(2) 1 d PG B 1
H160 H 1.0474 0.6118 0.2765 0.042 Uiso 0.69(2) 1 calc PR B 1
C161 C 1.0898(6) 0.5698(9) 0.3580(5) 0.059(6) Uiso 0.69(2) 1 d PG B 1
H161 H 1.1633 0.5465 0.3449 0.071 Uiso 0.69(2) 1 calc PR B 1
C162 C 1.0495(7) 0.5654(9) 0.4186(4) 0.056(6) Uiso 0.69(2) 1 d PG B 1
H162 H 1.0960 0.5392 0.4460 0.068 Uiso 0.69(2) 1 calc PR B 1
C163 C 0.9397(8) 0.6001(9) 0.4381(3) 0.047(5) Uiso 0.69(2) 1 d PG B 1
H163 H 0.9127 0.5972 0.4787 0.056 Uiso 0.69(2) 1 calc PR B 1
C15A C 0.8805(13) 0.6082(17) 0.3912(10) 0.022(8) Uiso 0.31(2) 1 d PG B 2
C15B C 0.9497(16) 0.5533(18) 0.4306(7) 0.035(9) Uiso 0.31(2) 1 d PG B 2
H15B H 0.9251 0.5452 0.4716 0.042 Uiso 0.31(2) 1 calc PR B 2
C15C C 1.0558(15) 0.5103(18) 0.4086(9) 0.047(11) Uiso 0.31(2) 1 d PG B 2
H15C H 1.1021 0.4735 0.4349 0.057 Uiso 0.31(2) 1 calc PR B 2
C15D C 1.0926(14) 0.5223(18) 0.3472(9) 0.037(10) Uiso 0.31(2) 1 d PG B 2
H15D H 1.1636 0.4936 0.3325 0.045 Uiso 0.31(2) 1 calc PR B 2
C15E C 1.023(2) 0.577(2) 0.3079(7) 0.059(12) Uiso 0.31(2) 1 d PG B 2
H15E H 1.0481 0.5854 0.2668 0.070 Uiso 0.31(2) 1 calc PR B 2
C15F C 0.9173(18) 0.6203(19) 0.3298(9) 0.070(17) Uiso 0.31(2) 1 d PG B 2
H15F H 0.8710 0.6570 0.3035 0.084 Uiso 0.31(2) 1 calc PR B 2
C164 C 0.7174(9) 0.6280(7) 0.4865(5) 0.046(3) Uiso 1 1 d . B .
C165 C 0.6888(9) 0.6666(8) 0.5321(5) 0.058(3) Uiso 1 1 d . . .
H165 H 0.6922 0.7224 0.5250 0.069 Uiso 1 1 calc R B .
C166 C 0.6523(10) 0.6214(8) 0.5927(5) 0.063(4) Uiso 1 1 d . B .
H166 H 0.6317 0.6476 0.6246 0.075 Uiso 1 1 calc R . .
C167 C 0.6495(10) 0.5401(8) 0.6009(6) 0.063(4) Uiso 1 1 d . . .
H167 H 0.6255 0.5110 0.6392 0.076 Uiso 1 1 calc R B .
C168 C 0.6805(9) 0.4984(8) 0.5553(5) 0.056(3) Uiso 1 1 d . B .
H168 H 0.6779 0.4424 0.5625 0.068 Uiso 1 1 calc R . .
C169 C 0.7154(9) 0.5425(8) 0.4982(5) 0.053(3) Uiso 1 1 d . . .
H169 H 0.7382 0.5149 0.4669 0.064 Uiso 1 1 calc R B .
N181 N 0.5170(6) 0.8153(5) 0.1174(3) 0.0249(19) Uani 1 1 d . . .
C181 C 0.5670(8) 0.8532(6) 0.0654(4) 0.028(2) Uiso 1 1 d . . .
H181 H 0.6382 0.8495 0.0619 0.033 Uiso 1 1 calc R . .
C182 C 0.5169(7) 0.8971(6) 0.0170(4) 0.029(2) Uiso 1 1 d . . .
H182 H 0.5550 0.9210 -0.0189 0.035 Uiso 1 1 calc R . .
C183 C 0.4105(7) 0.9061(6) 0.0213(4) 0.031(2) Uiso 1 1 d . . .
H183 H 0.3756 0.9360 -0.0111 0.037 Uiso 1 1 calc R . .
C184 C 0.3580(8) 0.8699(6) 0.0748(4) 0.031(2) Uiso 1 1 d . . .
H184 H 0.2858 0.8756 0.0794 0.037 Uiso 1 1 calc R . .
C185 C 0.4115(7) 0.8254(6) 0.1215(4) 0.028(2) Uiso 1 1 d . . .
H185 H 0.3744 0.8009 0.1576 0.034 Uiso 1 1 calc R . .
N191 N 0.9618(6) 0.5406(5) 0.1445(3) 0.031(2) Uani 1 1 d . . .
C191 C 1.0515(7) 0.5573(7) 0.1410(4) 0.032(2) Uiso 1 1 d . . .
H191 H 1.0462 0.6044 0.1546 0.038 Uiso 1 1 calc R . .
C192 C 1.1528(8) 0.5075(7) 0.1179(4) 0.038(3) Uiso 1 1 d . . .
H192 H 1.2138 0.5211 0.1162 0.045 Uiso 1 1 calc R . .
C193 C 1.1620(9) 0.4381(7) 0.0975(5) 0.047(3) Uiso 1 1 d . . .
H193 H 1.2289 0.4047 0.0811 0.056 Uiso 1 1 calc R . .
C194 C 1.0702(9) 0.4189(8) 0.1018(5) 0.059(3) Uiso 1 1 d . . .
H194 H 1.0745 0.3713 0.0892 0.071 Uiso 1 1 calc R . .
C195 C 0.9694(9) 0.4721(8) 0.1256(5) 0.051(3) Uiso 1 1 d . . .
H195 H 0.9073 0.4595 0.1282 0.061 Uiso 1 1 calc R . .
N201 N 0.6302(6) 0.4436(5) 0.3696(3) 0.035(2) Uani 1 1 d . . .
C201 C 0.6510(9) 0.3698(8) 0.3559(6) 0.060(3) Uiso 1 1 d . . .
H201 H 0.6737 0.3671 0.3160 0.072 Uiso 1 1 calc R . .
C202 C 0.6403(11) 0.2950(10) 0.3992(6) 0.080(4) Uiso 1 1 d . . .
H202 H 0.6574 0.2431 0.3883 0.096 Uiso 1 1 calc R . .
C203 C 0.6039(10) 0.2988(9) 0.4584(5) 0.063(4) Uiso 1 1 d . . .
H203 H 0.5944 0.2503 0.4880 0.075 Uiso 1 1 calc R . .
C204 C 0.5826(8) 0.3754(7) 0.4720(5) 0.045(3) Uiso 1 1 d . . .
H204 H 0.5587 0.3804 0.5114 0.054 Uiso 1 1 calc R . .
C205 C 0.5965(8) 0.4450(7) 0.4273(5) 0.043(3) Uiso 1 1 d . . .
H205 H 0.5815 0.4970 0.4375 0.051 Uiso 1 1 calc R . .
N215 N 0.6620(6) 0.9786(5) 0.2684(3) 0.027(2) Uani 1 1 d . . .
C211 C 0.7536(8) 0.9950(7) 0.2563(4) 0.036(3) Uiso 1 1 d . . .
H211 H 0.8173 0.9505 0.2494 0.044 Uiso 1 1 calc R . .
C212 C 0.7600(9) 1.0758(7) 0.2535(4) 0.044(3) Uiso 1 1 d . . .
H212 H 0.8268 1.0839 0.2454 0.053 Uiso 1 1 calc R . .
C213 C 0.6688(9) 1.1426(8) 0.2626(5) 0.049(3) Uiso 1 1 d . . .
H213 H 0.6712 1.1971 0.2607 0.059 Uiso 1 1 calc R . .
C214 C 0.5719(9) 1.1261(7) 0.2750(4) 0.044(3) Uiso 1 1 d . . .
H214 H 0.5072 1.1699 0.2816 0.053 Uiso 1 1 calc R . .
C215 C 0.5721(8) 1.0437(7) 0.2773(4) 0.036(3) Uiso 1 1 d . . .
H215 H 0.5065 1.0336 0.2855 0.044 Uiso 1 1 calc R . .
N221 N 0.8692(8) 0.4919(7) 0.2717(5) 0.059(3) Uiso 1 1 d . . .
C221 C 0.8900(18) 0.4668(15) 0.3104(11) 0.143(8) Uiso 1 1 d . . .
C222 C 0.9092(19) 0.4231(16) 0.3796(10) 0.195(11) Uiso 1 1 d . . .
H22A H 0.8641 0.3870 0.3997 0.292 Uiso 1 1 calc R . .
H22B H 0.8915 0.4682 0.3999 0.292 Uiso 1 1 calc R . .
H22C H 0.9833 0.3885 0.3797 0.292 Uiso 1 1 calc R . .
C1S C -0.2438(12) 0.8225(15) 0.5764(11) 0.089(9) Uiso 0.50 1 d PD . .
Cl1S Cl -0.193(2) 0.7370(15) 0.6318(11) 0.089(12) Uiso 0.25 1 d PD C 1
Cl2S Cl -0.3818(7) 0.8643(15) 0.5887(10) 0.051(7) Uiso 0.25 1 d PD C 1
Cl2A Cl -0.3796(9) 0.8509(19) 0.5989(12) 0.087(12) Uiso 0.25 1 d PD C 2
Cl1A Cl -0.174(2) 0.7420(14) 0.6277(10) 0.077(10) Uiso 0.25 1 d PD C 2
O3WS O -0.2952(16) 0.7817(13) 0.6341(8) 0.007(5) Uiso 0.25 1 d P C 3
O2SW O -0.4917(18) 0.8487(15) 0.5825(10) 0.026(6) Uiso 0.25 1 d P D 4
C2S C 0.912(4) 0.259(2) 0.311(2) 0.08(2) Uiso 0.25 1 d PD E 1
Cl3S Cl 1.0150(13) 0.2766(10) 0.2566(7) 0.080(4) Uiso 0.25 1 d PD E 1
Cl4S Cl 0.8847(10) 0.1669(10) 0.3202(6) 0.065(4) Uiso 0.25 1 d PD E 1
C3S C 0.979(3) 0.162(2) 0.3414(19) 0.076(16) Uiso 0.25 1 d PD F 2
Cl5S Cl 0.8902(6) 0.1105(6) 0.3463(3) 0.0140(18) Uiso 0.25 1 d PD F 2
Cl6S Cl 0.9656(10) 0.2600(8) 0.2917(6) 0.045(3) Uiso 0.25 1 d PD F 2
O1WS O 0.1151(17) 0.7204(14) 0.4456(9) 0.008(5) Uiso 0.25 1 d P G 1
O5WS O 0.148(3) 0.720(2) 0.4632(15) 0.063(11) Uiso 0.25 1 d P H 2
O4WS O 0.1228(17) 0.7974(14) 0.5342(9) 0.018(5) Uiso 0.25 1 d P . .

loop_
_atom_site_aniso_label
_atom_site_aniso_U_11
_atom_site_aniso_U_22
_atom_site_aniso_U_33
_atom_site_aniso_U_23
_atom_site_aniso_U_13
_atom_site_aniso_U_12
Cu1 0.0215(7) 0.0273(7) 0.0264(6) -0.0039(5) -0.0078(5) -0.0120(5)
Cu2 0.0218(7) 0.0309(8) 0.0336(7) -0.0065(6) -0.0082(5) -0.0104(5)
Cu3 0.0298(7) 0.0352(8) 0.0301(7) 0.0022(6) -0.0091(6) -0.0147(6)
Cu4 0.0242(7) 0.0429(8) 0.0235(6) -0.0079(6) -0.0030(5) -0.0198(6)
O1 0.020(3) 0.032(4) 0.028(3) -0.001(3) -0.004(3) -0.012(3)
O2W 0.027(4) 0.043(5) 0.052(4) 0.001(4) -0.012(3) -0.018(3)
P11 0.0262(15) 0.0293(17) 0.0338(15) -0.0054(13) -0.0085(12) -0.0125(13)
O11 0.029(4) 0.031(4) 0.036(4) -0.004(3) -0.011(3) -0.019(3)
O12 0.022(4) 0.033(4) 0.030(4) -0.006(3) -0.009(3) -0.012(3)
O13 0.035(4) 0.035(4) 0.029(4) -0.003(3) -0.007(3) -0.015(3)
P51 0.0204(14) 0.0311(17) 0.0226(13) -0.0046(12) -0.0057(11) -0.0127(12)
O51 0.020(3) 0.031(4) 0.026(3) 0.001(3) -0.011(3) -0.010(3)
O52 0.024(4) 0.033(4) 0.022(3) -0.006(3) -0.004(3) -0.017(3)
O53 0.017(3) 0.034(4) 0.025(3) -0.007(3) -0.008(3) -0.010(3)
P101 0.0246(15) 0.0491(19) 0.0294(15) -0.0113(14) -0.0034(12) -0.0208(13)
O101 0.023(4) 0.049(5) 0.029(4) -0.015(3) -0.002(3) -0.015(3)
O102 0.026(4) 0.045(5) 0.025(3) -0.012(3) 0.000(3) -0.023(3)
O103 0.037(4) 0.062(6) 0.042(4) -0.005(4) -0.011(3) -0.033(4)
P151 0.0392(18) 0.061(2) 0.0242(15) 0.0019(14) -0.0095(13) -0.0336(16)
O151 0.048(5) 0.081(6) 0.025(4) 0.001(4) -0.002(4) -0.042(4)
O152 0.053(5) 0.051(5) 0.034(4) 0.010(4) -0.021(4) -0.031(4)
O153 0.032(4) 0.052(5) 0.021(3) -0.002(3) -0.004(3) -0.028(3)
N181 0.023(4) 0.028(5) 0.032(4) -0.007(4) -0.009(4) -0.015(4)
N191 0.025(5) 0.034(5) 0.033(5) -0.003(4) -0.007(4) -0.011(4)
N201 0.034(5) 0.029(5) 0.037(5) -0.006(4) -0.004(4) -0.008(4)
N215 0.024(5) 0.047(6) 0.022(4) -0.009(4) -0.004(4) -0.025(4)

loop_
_atom_type_symbol
_atom_type_description
_atom_type_scat_dispersion_real
_atom_type_scat_dispersion_imag
_atom_type_scat_source
C C 0.0033 0.0016 'International Tables Vol C Tables 4.2.6.8 and 6.1.1.4'
H H 0.0000 0.0000 'International Tables Vol C Tables 4.2.6.8 and 6.1.1.4'
N N 0.0061 0.0033 'International Tables Vol C Tables 4.2.6.8 and 6.1.1.4'
O O 0.0106 0.0060 'International Tables Vol C Tables 4.2.6.8 and 6.1.1.4'
P P 0.1023 0.0942 'International Tables Vol C Tables 4.2.6.8 and 6.1.1.4'
Cl Cl 0.1484 0.1585 'International Tables Vol C Tables 4.2.6.8 and 6.1.1.4'
Cu Cu 0.3201 1.2651 'International Tables Vol C Tables 4.2.6.8 and 6.1.1.4'

loop_
_geom_angle_atom_site_label_1
_geom_angle_atom_site_label_2
_geom_angle_atom_site_label_3
_geom_angle
N181 Cu1 O12 87.5(3)
N181 Cu1 O53 92.3(3)
O12 Cu1 O53 156.6(2)
N181 Cu1 O1 169.5(3)
O12 Cu1 O1 86.9(2)
O53 Cu1 O1 89.4(2)
N181 Cu1 O101 86.0(3)
O12 Cu1 O101 103.6(2)
O53 Cu1 O101 99.7(2)
O1 Cu1 O101 104.0(2)
O51 Cu2 O11 145.5(2)
O51 Cu2 O1 90.5(2)
O11 Cu2 O1 89.2(2)
O51 Cu2 N191 92.3(3)
O11 Cu2 N191 92.5(3)
O1 Cu2 N191 172.4(3)
O51 Cu2 N221 105.9(3)
O11 Cu2 N221 108.6(3)
O1 Cu2 N221 87.0(3)
N191 Cu2 N221 85.5(3)
O13 Cu3 N201 90.2(3)
O13 Cu3 O152 167.2(3)
N201 Cu3 O152 88.5(3)
O13 Cu3 O1 91.0(2)
N201 Cu3 O1 171.8(3)
O152 Cu3 O1 88.5(2)
O13 Cu3 O2W 87.5(3)
N201 Cu3 O2W 96.2(3)
O152 Cu3 O2W 105.3(3)
O1 Cu3 O2W 92.0(2)
O102 Cu4 O153 92.1(3)
O102 Cu4 O52 157.9(2)
O153 Cu4 O52 91.4(3)
O102 Cu4 N215 93.3(3)
O153 Cu4 N215 157.8(3)
O52 Cu4 N215 91.7(3)
Cu2 O1 Cu1 102.7(3)
Cu2 O1 Cu3 109.2(3)
Cu1 O1 Cu3 127.5(3)
O13 P11 O12 111.7(4)
O13 P11 O11 111.6(3)
O12 P11 O11 112.6(4)
O13 P11 C11 108.4(4)
O12 P11 C11 107.4(4)
O11 P11 C11 104.6(4)
P11 O11 Cu2 119.9(4)
P11 O12 Cu1 114.0(3)
P11 O13 Cu3 116.9(4)
C18 C11 C12 110.4(8)
C18 C11 C24 111.9(8)
C12 C11 C24 109.7(7)
C18 C11 P11 109.3(6)
C12 C11 P11 109.8(7)
C24 C11 P11 105.7(6)
C13 C12 C17 117.6(8)
C13 C12 C11 123.2(8)
C17 C12 C11 119.2(8)
C14 C13 C12 121.6(9)
C13 C14 C15 120.3(9)
C16 C15 C14 119.4(9)
C15 C16 C17 121.3(9)
C16 C17 C12 119.9(9)
C23 C18 C19 118.2(9)
C23 C18 C11 122.4(9)
C19 C18 C11 119.0(9)
C18 C19 C20 120.8(10)
C21 C20 C19 119.0(10)
C20 C21 C22 121.7(10)
C21 C22 C23 119.1(11)
C18 C23 C22 121.2(10)
C29 C24 C25 117.2(9)
C29 C24 C11 122.8(9)
C25 C24 C11 120.0(8)
C26 C25 C24 122.2(10)
C27 C26 C25 118.2(10)
C28 C27 C26 120.8(10)
C27 C28 C29 120.1(10)
C24 C29 C28 121.5(10)
O51 P51 O53 113.4(3)
O51 P51 O52 112.4(3)
O53 P51 O52 110.9(3)
O51 P51 C51 106.3(4)
O53 P51 C51 107.5(4)
O52 P51 C51 105.9(4)
P51 O51 Cu2 124.8(3)
P51 O52 Cu4 115.2(3)
P51 O53 Cu1 134.6(4)
C58 C51 C52 110.8(7)
C58 C51 C64 109.6(7)
C52 C51 C64 111.8(7)
C58 C51 P51 108.6(6)
C52 C51 P51 107.8(6)
C64 C51 P51 108.1(6)
C57 C52 C53 117.3(9)
C57 C52 C51 120.2(8)
C53 C52 C51 122.5(8)
C54 C53 C52 122.6(9)
C53 C54 C55 118.9(9)
C54 C55 C56 120.3(10)
C55 C56 C57 119.7(9)
C52 C57 C56 121.2(9)
C63 C58 C59 118.5(8)
C63 C58 C51 120.0(8)
C59 C58 C51 121.5(8)
C60 C59 C58 120.4(9)
C61 C60 C59 120.3(9)
C62 C61 C60 120.5(9)
C61 C62 C63 119.8(9)
C58 C63 C62 120.6(8)
C65 C64 C69 117.5(8)
C65 C64 C51 120.5(7)
C69 C64 C51 122.0(7)
C64 C65 C66 120.9(9)
C67 C66 C65 120.1(9)
C68 C67 C66 119.2(9)
C67 C68 C69 120.3(9)
C68 C69 C64 121.9(9)
O101 P101 O102 115.7(3)
O101 P101 O103 110.1(4)
O102 P101 O103 111.1(3)
O101 P101 C101 110.1(4)
O102 P101 C101 104.1(4)
O103 P101 C101 105.1(4)
P101 O101 Cu1 143.6(4)
P101 O102 Cu4 131.0(4)
C102 C101 C114 103.5(8)
C102 C101 C11A 100.1(10)
C114 C101 C11A 111.1(9)
C102 C101 C11G 122.1(10)
C114 C101 C11G 18.7(7)
C11A C101 C11G 105.8(10)
C102 C101 C108 116.5(9)
C114 C101 C108 114.5(9)
C11A C101 C108 19.9(7)
C11G C101 C108 103.2(9)
C102 C101 P101 107.5(7)
C114 C101 P101 114.5(7)
C11A C101 P101 118.0(9)
C11G C101 P101 104.2(9)
C108 C101 P101 100.6(7)
C107 C102 C103 116.0(10)
C107 C102 C101 122.8(9)
C103 C102 C101 121.0(9)
C104 C103 C102 120.3(10)
C105 C104 C103 121.7(11)
C106 C105 C104 119.6(12)
C105 C106 C107 119.2(12)
C106 C107 C102 123.2(11)
C109 C108 C113 120.0
C109 C108 C101 123.1(7)
C113 C108 C101 116.6(7)
C108 C109 C110 120.0
C111 C110 C109 120.0
C110 C111 C112 120.0
C111 C112 C113 120.0
C112 C113 C108 120.0
C115 C114 C119 120.0
C115 C114 C101 125.3(8)
C119 C114 C101 114.4(8)
C114 C115 C116 120.0
C117 C116 C115 120.0
C116 C117 C118 120.0
C117 C118 C119 120.0
C118 C119 C114 120.0
C11B C11A C11F 120.0
C11B C11A C101 122.2(10)
C11F C11A C101 117.7(10)
C11A C11B C11C 120.0
C11D C11C C11B 120.0
C11E C11D C11C 120.0
C11F C11E C11D 120.0
C11E C11F C11A 120.0
C11H C11G C11L 120.0
C11H C11G C101 126.2(11)
C11L C11G C101 113.1(11)
C11G C11H C11I 120.0
C11J C11I C11H 120.0
C11I C11J C11K 120.0
C11L C11K C11J 120.0
C11K C11L C11G 120.0
O151 P151 O152 113.5(4)
O151 P151 O153 111.5(4)
O152 P151 O153 108.4(4)
O151 P151 C151 105.8(4)
O152 P151 C151 110.3(4)
O153 P151 C151 107.2(4)
P151 O152 Cu3 127.8(4)
P151 O153 Cu4 141.7(4)
C158 C151 C164 114.9(9)
C158 C151 C152 105.4(9)
C164 C151 C152 109.8(9)
C158 C151 C15A 16.8(10)
C164 C151 C15A 109.6(11)
C152 C151 C15A 121.5(12)
C158 C151 P151 114.0(8)
C164 C151 P151 105.8(7)
C152 C151 P151 106.7(7)
C15A C151 P151 102.1(10)
C157 C152 C153 115.7(12)
C157 C152 C151 124.2(10)
C153 C152 C151 120.1(10)
C154 C153 C152 118.6(13)
C155 C154 C153 122.8(14)
C154 C155 C156 119.7(15)
C155 C156 C157 119.4(13)
C152 C157 C156 123.8(12)
C159 C158 C163 120.0
C159 C158 C151 122.7(7)
C163 C158 C151 117.3(7)
C158 C159 C160 120.0
C161 C160 C159 120.0
C160 C161 C162 120.0
C163 C162 C161 120.0
C162 C163 C158 120.0
C15B C15A C15F 120.0
C15B C15A C151 117.8(13)
C15F C15A C151 121.2(13)
C15A C15B C15C 120.0
C15D C15C C15B 120.0
C15C C15D C15E 120.0
C15F C15E C15D 120.0
C15E C15F C15A 120.0
C165 C164 C169 119.1(10)
C165 C164 C151 121.9(10)
C169 C164 C151 119.0(10)
C164 C165 C166 120.3(12)
C167 C166 C165 117.6(12)
C166 C167 C168 123.2(12)
C167 C168 C169 117.9(12)
C168 C169 C164 121.7(11)
C181 N181 C185 117.0(7)
C181 N181 Cu1 122.8(6)
C185 N181 Cu1 120.0(6)
N181 C181 C182 122.3(8)
C181 C182 C183 120.3(9)
C184 C183 C182 117.8(9)
C183 C184 C185 119.9(9)
N181 C185 C184 122.6(8)
C191 N191 C195 118.7(9)
C191 N191 Cu2 122.0(7)
C195 N191 Cu2 118.6(7)
N191 C191 C192 122.8(10)
C193 C192 C191 119.3(10)
C192 C193 C194 118.6(11)
C193 C194 C195 119.4(12)
N191 C195 C194 121.1(11)
C201 N201 C205 117.0(10)
C201 N201 Cu3 121.3(8)
C205 N201 Cu3 121.7(7)
N201 C201 C202 122.3(12)
C203 C202 C201 119.2(14)
C204 C203 C202 117.9(13)
C203 C204 C205 119.2(11)
N201 C205 C204 124.3(11)
C211 N215 C215 117.1(9)
C211 N215 Cu4 120.2(7)
C215 N215 Cu4 122.6(6)
N215 C211 C212 123.2(10)
C213 C212 C211 120.0(10)
C212 C213 C214 117.1(11)
C213 C214 C215 119.5(11)
N215 C215 C214 123.0(10)
C221 N221 Cu2 156.1(18)
N221 C221 C222 172(2)
O3WS C1S Cl2A 57.2(14)
O3WS C1S Cl1S 48.3(13)
Cl2A C1S Cl1S 105.3(19)
O3WS C1S Cl1A 56.7(14)
Cl2A C1S Cl1A 113.9(19)
Cl1S C1S Cl1A 9.6(17)
O3WS C1S Cl2S 66.4(14)
Cl2A C1S Cl2S 9.3(15)
Cl1S C1S Cl2S 114.5(19)
Cl1A C1S Cl2S 123(2)
Cl3S C2S Cl4S 116(2)
Cl6S C3S Cl5S 116.8(18)

loop_
_geom_bond_atom_site_label_1
_geom_bond_atom_site_label_2
_geom_bond_distance
Cu1 N181 1.987(7)
Cu1 O12 1.989(6)
Cu1 O53 1.990(6)
Cu1 O1 2.003(6)
Cu1 O101 2.178(6)
Cu2 O51 1.920(6)
Cu2 O11 1.939(6)
Cu2 O1 1.984(6)
Cu2 N191 2.005(8)
Cu2 N221 2.310(11)
Cu3 O13 1.984(6)
Cu3 N201 1.995(8)
Cu3 O152 1.995(7)
Cu3 O1 2.018(6)
Cu3 O2W 2.330(6)
Cu4 O102 1.892(6)
Cu4 O153 1.924(7)
Cu4 O52 1.932(6)
Cu4 N215 1.987(8)
P11 O13 1.523(6)
P11 O12 1.537(7)
P11 O11 1.543(6)
P11 C11 1.887(10)
C11 C18 1.529(13)
C11 C12 1.543(13)
C11 C24 1.556(14)
C12 C13 1.399(12)
C12 C17 1.423(13)
C13 C14 1.373(12)
C14 C15 1.402(13)
C15 C16 1.368(12)
C16 C17 1.393(12)
C18 C23 1.385(14)
C18 C19 1.385(13)
C19 C20 1.402(13)
C20 C21 1.359(14)
C21 C22 1.368(14)
C22 C23 1.386(14)
C24 C29 1.376(12)
C24 C25 1.410(13)
C25 C26 1.397(14)
C26 C27 1.394(13)
C27 C28 1.369(14)
C28 C29 1.403(14)
P51 O51 1.530(7)
P51 O53 1.531(6)
P51 O52 1.533(6)
P51 C51 1.892(8)
C51 C58 1.544(12)
C51 C52 1.550(12)
C51 C64 1.562(12)
C52 C57 1.380(12)
C52 C53 1.395(12)
C53 C54 1.366(13)
C54 C55 1.379(12)
C55 C56 1.384(12)
C56 C57 1.386(13)
C58 C63 1.392(12)
C58 C59 1.398(12)
C59 C60 1.395(12)
C60 C61 1.375(13)
C61 C62 1.371(12)
C62 C63 1.405(12)
C64 C65 1.383(11)
C64 C69 1.389(12)
C65 C66 1.403(13)
C66 C67 1.388(12)
C67 C68 1.367(12)
C68 C69 1.386(12)
P101 O101 1.498(7)
P101 O102 1.524(6)
P101 O103 1.557(7)
P101 C101 1.887(10)
C101 C102 1.489(13)
C101 C114 1.543(12)
C101 C11A 1.576(15)
C101 C11G 1.578(15)
C101 C108 1.605(12)
C102 C107 1.404(14)
C102 C103 1.416(13)
C103 C104 1.396(14)
C104 C105 1.380(16)
C105 C106 1.373(15)
C106 C107 1.397(15)
C108 C109 1.3900
C108 C113 1.3900
C109 C110 1.3900
C110 C111 1.3900
C111 C112 1.3900
C112 C113 1.3900
C114 C115 1.3900
C114 C119 1.3900
C115 C116 1.3900
C116 C117 1.3900
C117 C118 1.3900
C118 C119 1.3900
C11A C11B 1.3900
C11A C11F 1.3900
C11B C11C 1.3900
C11C C11D 1.3900
C11D C11E 1.3900
C11E C11F 1.3900
C11G C11H 1.3900
C11G C11L 1.3900
C11H C11I 1.3900
C11I C11J 1.3900
C11J C11K 1.3900
C11K C11L 1.3900
P151 O151 1.529(7)
P151 O152 1.535(8)
P151 O153 1.540(6)
P151 C151 1.886(11)
C151 C158 1.457(13)
C151 C164 1.570(14)
C151 C152 1.579(15)
C151 C15A 1.75(2)
C152 C157 1.331(15)
C152 C153 1.414(15)
C153 C154 1.402(18)
C154 C155 1.289(17)
C155 C156 1.344(15)
C156 C157 1.380(16)
C158 C159 1.3900
C158 C163 1.3900
C159 C160 1.3900
C160 C161 1.3900
C161 C162 1.3900
C162 C163 1.3900
C15A C15B 1.3900
C15A C15F 1.3900
C15B C15C 1.3900
C15C C15D 1.3900
C15D C15E 1.3900
C15E C15F 1.3900
C164 C165 1.345(15)
C164 C169 1.405(15)
C165 C166 1.460(15)
C166 C167 1.353(16)
C167 C168 1.375(16)
C168 C169 1.386(14)
N181 C181 1.337(11)
N181 C185 1.360(11)
C181 C182 1.370(12)
C182 C183 1.377(12)
C183 C184 1.362(12)
C184 C185 1.366(12)
N191 C191 1.330(11)
N191 C195 1.344(13)
C191 C192 1.390(13)
C192 C193 1.370(14)
C193 C194 1.377(15)
C194 C195 1.412(15)
N201 C201 1.311(14)
N201 C205 1.335(12)
C201 C202 1.396(16)
C202 C203 1.380(16)
C203 C204 1.355(16)
C204 C205 1.360(14)
N215 C211 1.315(11)
N215 C215 1.330(12)
C211 C212 1.395(14)
C212 C213 1.356(15)
C213 C214 1.384(14)
C214 C215 1.390(14)
N221 C221 0.96(2)
C221 C222 1.64(3)
C1S O3WS 1.45(3)
C1S Cl2A 1.700(16)
C1S Cl1S 1.703(16)
C1S Cl1A 1.705(16)
C1S Cl2S 1.718(15)
C2S Cl3S 1.678(16)
C2S Cl4S 1.693(16)
C3S Cl6S 1.698(16)
C3S Cl5S 1.704(16)

loop_
_geom_torsion_atom_site_label_1
_geom_torsion_atom_site_label_2
_geom_torsion_atom_site_label_3
_geom_torsion_atom_site_label_4
_geom_torsion
O51 Cu2 O1 Cu1 85.1(3)
O11 Cu2 O1 Cu1 -60.4(3)
N191 Cu2 O1 Cu1 -164(2)
N221 Cu2 O1 Cu1 -169.1(3)
O51 Cu2 O1 Cu3 -137.3(3)
O11 Cu2 O1 Cu3 77.2(3)
N191 Cu2 O1 Cu3 -26(2)
N221 Cu2 O1 Cu3 -31.4(3)
N181 Cu1 O1 Cu2 32.7(15)
O12 Cu1 O1 Cu2 90.3(3)
O53 Cu1 O1 Cu2 -66.6(3)
O101 Cu1 O1 Cu2 -166.4(2)
N181 Cu1 O1 Cu3 -94.0(14)
O12 Cu1 O1 Cu3 -36.3(4)
O53 Cu1 O1 Cu3 166.7(4)
O101 Cu1 O1 Cu3 66.9(4)
O13 Cu3 O1 Cu2 -62.6(3)
N201 Cu3 O1 Cu2 36(2)
O152 Cu3 O1 Cu2 104.7(3)
O2W Cu3 O1 Cu2 -150.1(3)
O13 Cu3 O1 Cu1 61.5(4)
N201 Cu3 O1 Cu1 160.1(19)
O152 Cu3 O1 Cu1 -131.3(4)
O2W Cu3 O1 Cu1 -26.1(4)
O13 P11 O11 Cu2 -52.2(5)
O12 P11 O11 Cu2 74.4(5)
C11 P11 O11 Cu2 -169.3(4)
O51 Cu2 O11 P11 -108.8(5)
O1 Cu2 O11 P11 -19.1(4)
N191 Cu2 O11 P11 153.5(4)
N221 Cu2 O11 P11 67.4(5)
O13 P11 O12 Cu1 94.3(4)
O11 P11 O12 Cu1 -32.2(5)
C11 P11 O12 Cu1 -146.8(4)
N181 Cu1 O12 P11 131.8(4)
O53 Cu1 O12 P11 41.8(8)
O1 Cu1 O12 P11 -39.3(4)
O101 Cu1 O12 P11 -142.9(3)
O12 P11 O13 Cu3 -54.1(5)
O11 P11 O13 Cu3 72.9(5)
C11 P11 O13 Cu3 -172.3(4)
N201 Cu3 O13 P11 175.6(4)
O152 Cu3 O13 P11 -100.2(12)
O1 Cu3 O13 P11 -12.5(4)
O2W Cu3 O13 P11 79.5(4)
O13 P11 C11 C18 43.9(8)
O12 P11 C11 C18 -77.0(7)
O11 P11 C11 C18 163.2(6)
O13 P11 C11 C12 165.1(6)
O12 P11 C11 C12 44.2(7)
O11 P11 C11 C12 -75.6(7)
O13 P11 C11 C24 -76.6(7)
O12 P11 C11 C24 162.4(6)
O11 P11 C11 C24 42.6(7)
C18 C11 C12 C13 155.8(9)
C24 C11 C12 C13 -80.5(11)
P11 C11 C12 C13 35.2(11)
C18 C11 C12 C17 -26.3(12)
C24 C11 C12 C17 97.4(10)
P11 C11 C12 C17 -146.8(8)
C17 C12 C13 C14 -0.7(14)
C11 C12 C13 C14 177.2(9)
C12 C13 C14 C15 1.2(14)
C13 C14 C15 C16 -1.1(14)
C14 C15 C16 C17 0.6(14)
C15 C16 C17 C12 -0.2(14)
C13 C12 C17 C16 0.3(14)
C11 C12 C17 C16 -177.8(8)
C12 C11 C18 C23 103.7(11)
C24 C11 C18 C23 -18.8(13)
P11 C11 C18 C23 -135.5(8)
C12 C11 C18 C19 -68.6(11)
C24 C11 C18 C19 169.0(8)
P11 C11 C18 C19 52.3(10)
C23 C18 C19 C20 2.6(14)
C11 C18 C19 C20 175.1(8)
C18 C19 C20 C21 -1.4(15)
C19 C20 C21 C22 -0.5(15)
C20 C21 C22 C23 1.1(16)
C19 C18 C23 C22 -2.0(14)
C11 C18 C23 C22 -174.2(9)
C21 C22 C23 C18 0.2(15)
C18 C11 C24 C29 124.0(10)
C12 C11 C24 C29 1.1(13)
P11 C11 C24 C29 -117.2(9)
C18 C11 C24 C25 -56.2(12)
C12 C11 C24 C25 -179.1(8)
P11 C11 C24 C25 62.6(10)
C29 C24 C25 C26 0.1(15)
C11 C24 C25 C26 -179.7(9)
C24 C25 C26 C27 0.3(15)
C25 C26 C27 C28 0.1(15)
C26 C27 C28 C29 -0.9(16)
C25 C24 C29 C28 -0.9(14)
C11 C24 C29 C28 178.9(9)
C27 C28 C29 C24 1.3(15)
O53 P51 O51 Cu2 0.8(5)
O52 P51 O51 Cu2 127.5(4)
C51 P51 O51 Cu2 -117.0(4)
O11 Cu2 O51 P51 39.5(7)
O1 Cu2 O51 P51 -49.8(4)
N191 Cu2 O51 P51 137.3(4)
N221 Cu2 O51 P51 -136.8(4)
O51 P51 O52 Cu4 -106.3(4)
O53 P51 O52 Cu4 21.7(5)
C51 P51 O52 Cu4 138.0(4)
O102 Cu4 O52 P51 -29.0(9)
O153 Cu4 O52 P51 70.0(4)
N215 Cu4 O52 P51 -132.0(4)
O51 P51 O53 Cu1 22.9(6)
O52 P51 O53 Cu1 -104.6(5)
C51 P51 O53 Cu1 140.1(5)
N181 Cu1 O53 P51 -157.0(5)
O12 Cu1 O53 P51 -67.9(8)
O1 Cu1 O53 P51 12.7(5)
O101 Cu1 O53 P51 116.7(5)
O51 P51 C51 C58 83.0(6)
O53 P51 C51 C58 -38.8(7)
O52 P51 C51 C58 -157.3(6)
O51 P51 C51 C52 -156.9(5)
O53 P51 C51 C52 81.4(6)
O52 P51 C51 C52 -37.2(6)
O51 P51 C51 C64 -35.9(7)
O53 P51 C51 C64 -157.6(5)
O52 P51 C51 C64 83.8(6)
C58 C51 C52 C57 67.1(10)
C64 C51 C52 C57 -170.4(8)
P51 C51 C52 C57 -51.7(9)
C58 C51 C52 C53 -110.4(9)
C64 C51 C52 C53 12.2(11)
P51 C51 C52 C53 130.9(7)
C57 C52 C53 C54 1.4(13)
C51 C52 C53 C54 178.9(8)
C52 C53 C54 C55 -1.3(14)
C53 C54 C55 C56 0.3(13)
C54 C55 C56 C57 0.6(13)
C53 C52 C57 C56 -0.4(13)
C51 C52 C57 C56 -178.0(8)
C55 C56 C57 C52 -0.5(13)
C52 C51 C58 C63 -168.1(8)
C64 C51 C58 C63 68.1(10)
P51 C51 C58 C63 -49.8(10)
C52 C51 C58 C59 14.9(11)
C64 C51 C58 C59 -108.9(9)
P51 C51 C58 C59 133.1(7)
C63 C58 C59 C60 0.7(12)
C51 C58 C59 C60 177.8(8)
C58 C59 C60 C61 1.3(13)
C59 C60 C61 C62 -1.7(14)
C60 C61 C62 C63 0.1(13)
C59 C58 C63 C62 -2.3(13)
C51 C58 C63 C62 -179.5(8)
C61 C62 C63 C58 1.9(13)
C58 C51 C64 C65 24.8(11)
C52 C51 C64 C65 -98.5(9)
P51 C51 C64 C65 143.0(7)
C58 C51 C64 C69 -157.0(8)
C52 C51 C64 C69 79.8(10)
P51 C51 C64 C69 -38.7(10)
C69 C64 C65 C66 0.2(13)
C51 C64 C65 C66 178.5(8)
C64 C65 C66 C67 1.4(14)
C65 C66 C67 C68 -2.7(14)
C66 C67 C68 C69 2.3(14)
C67 C68 C69 C64 -0.7(14)
C65 C64 C69 C68 -0.6(13)
C51 C64 C69 C68 -178.9(8)
O102 P101 O101 Cu1 40.9(8)
O103 P101 O101 Cu1 -86.1(7)
C101 P101 O101 Cu1 158.5(6)
N181 Cu1 O101 P101 -146.4(7)
O12 Cu1 O101 P101 127.1(7)
O53 Cu1 O101 P101 -54.8(7)
O1 Cu1 O101 P101 37.0(7)
O101 P101 O102 Cu4 -31.2(6)
O103 P101 O102 Cu4 95.3(5)
C101 P101 O102 Cu4 -152.1(5)
O153 Cu4 O102 P101 -49.7(5)
O52 Cu4 O102 P101 49.1(10)
N215 Cu4 O102 P101 151.8(5)
O101 P101 C101 C102 -79.4(7)
O102 P101 C101 C102 45.2(7)
O103 P101 C101 C102 162.0(6)
O101 P101 C101 C114 35.0(9)
O102 P101 C101 C114 159.5(7)
O103 P101 C101 C114 -83.6(8)
O101 P101 C101 C11A 168.5(9)
O102 P101 C101 C11A -66.9(9)
O103 P101 C101 C11A 50.0(10)
O101 P101 C101 C11G 51.6(9)
O102 P101 C101 C11G 176.2(8)
O103 P101 C101 C11G -67.0(9)
O101 P101 C101 C108 158.3(6)
O102 P101 C101 C108 -77.1(7)
O103 P101 C101 C108 39.7(7)
C114 C101 C102 C107 102.7(11)
C11A C101 C102 C107 -12.0(13)
C11G C101 C102 C107 104.1(13)
C108 C101 C102 C107 -23.8(14)
P101 C101 C102 C107 -135.8(9)
C114 C101 C102 C103 -72.7(11)
C11A C101 C102 C103 172.7(10)
C11G C101 C102 C103 -71.3(14)
C108 C101 C102 C103 160.8(9)
P101 C101 C102 C103 48.9(11)
C107 C102 C103 C104 -0.5(15)
C101 C102 C103 C104 175.1(10)
C102 C103 C104 C105 -0.8(17)
C103 C104 C105 C106 0.6(18)
C104 C105 C106 C107 0.9(17)
C105 C106 C107 C102 -2.3(17)
C103 C102 C107 C106 2.1(16)
C101 C102 C107 C106 -173.5(10)
C102 C101 C108 C109 -70.8(12)
C114 C101 C108 C109 168.4(9)
C11A C101 C108 C109 -107(2)
C11G C101 C108 C109 152.5(10)
P101 C101 C108 C109 45.1(10)
C102 C101 C108 C113 102.6(10)
C114 C101 C108 C113 -18.3(12)
C11A C101 C108 C113 66(2)
C11G C101 C108 C113 -34.1(12)
P101 C101 C108 C113 -141.6(7)
C113 C108 C109 C110 0.0
C101 C108 C109 C110 173.1(12)
C108 C109 C110 C111 0.0
C109 C110 C111 C112 0.0
C110 C111 C112 C113 0.0
C111 C112 C113 C108 0.0
C109 C108 C113 C112 0.0
C101 C108 C113 C112 -173.6(11)
C102 C101 C114 C115 -19.2(12)
C11A C101 C114 C115 87.4(12)
C11G C101 C114 C115 164(4)
C108 C101 C114 C115 108.6(10)
P101 C101 C114 C115 -135.9(7)
C102 C101 C114 C119 167.3(7)
C11A C101 C114 C119 -86.2(11)
C11G C101 C114 C119 -9(3)
C108 C101 C114 C119 -64.9(11)
P101 C101 C114 C119 50.6(9)
C119 C114 C115 C116 0.0
C101 C114 C115 C116 -173.2(12)
C114 C115 C116 C117 0.0
C115 C116 C117 C118 0.0
C116 C117 C118 C119 0.0
C117 C118 C119 C114 0.0
C115 C114 C119 C118 0.0
C101 C114 C119 C118 173.9(11)
C102 C101 C11A C11B 94.1(11)
C114 C101 C11A C11B -14.6(14)
C11G C101 C11A C11B -33.6(14)
C108 C101 C11A C11B -119(3)
P101 C101 C11A C11B -149.7(9)
C102 C101 C11A C11F -89.9(11)
C114 C101 C11A C11F 161.4(10)
C11G C101 C11A C11F 142.4(11)
C108 C101 C11A C11F 57(2)
P101 C101 C11A C11F 26.3(14)
C11F C11A C11B C11C 0.0
C101 C11A C11B C11C 175.9(15)
C11A C11B C11C C11D 0.0
C11B C11C C11D C11E 0.0
C11C C11D C11E C11F 0.0
C11D C11E C11F C11A 0.0
C11B C11A C11F C11E 0.0
C101 C11A C11F C11E -176.1(14)
C102 C101 C11G C11H 173.6(10)
C114 C101 C11G C11H 178(4)
C11A C101 C11G C11H -73.3(14)
C108 C101 C11G C11H -52.9(14)
P101 C101 C11G C11H 51.8(12)
C102 C101 C11G C11L -16.0(15)
C114 C101 C11G C11L -12(3)
C11A C101 C11G C11L 97.1(12)
C108 C101 C11G C11L 117.4(10)
P101 C101 C11G C11L -137.8(8)
C11L C11G C11H C11I 0.0
C101 C11G C11H C11I 169.8(16)
C11G C11H C11I C11J 0.0
C11H C11I C11J C11K 0.0
C11I C11J C11K C11L 0.0
C11J C11K C11L C11G 0.0
C11H C11G C11L C11K 0.0
C101 C11G C11L C11K -171.1(14)
O151 P151 O152 Cu3 74.8(6)
O153 P151 O152 Cu3 -49.6(6)
C151 P151 O152 Cu3 -166.7(5)
O13 Cu3 O152 P151 136.5(10)
N201 Cu3 O152 P151 -139.2(5)
O1 Cu3 O152 P151 48.5(5)
O2W Cu3 O152 P151 -43.1(5)
O151 P151 O153 Cu4 49.6(7)
O152 P151 O153 Cu4 175.2(5)
C151 P151 O153 Cu4 -65.7(7)
O102 Cu4 O153 P151 -62.8(6)
O52 Cu4 O153 P151 139.0(6)
N215 Cu4 O153 P151 41.2(11)
O151 P151 C151 C158 174.8(8)
O152 P151 C151 C158 51.7(9)
O153 P151 C151 C158 -66.1(9)
O151 P151 C151 C164 47.7(8)
O152 P151 C151 C164 -75.4(8)
O153 P151 C151 C164 166.8(7)
O151 P151 C151 C152 -69.2(7)
O152 P151 C151 C152 167.7(6)
O153 P151 C151 C152 49.9(8)
O151 P151 C151 C15A 162.4(10)
O152 P151 C151 C15A 39.3(10)
O153 P151 C151 C15A -78.5(10)
C158 C151 C152 C157 172.4(10)
C164 C151 C152 C157 -63.3(13)
C15A C151 C152 C157 167.0(12)
P151 C151 C152 C157 50.9(12)
C158 C151 C152 C153 -8.2(13)
C164 C151 C152 C153 116.2(11)
C15A C151 C152 C153 -13.6(16)
P151 C151 C152 C153 -129.7(9)
C157 C152 C153 C154 0.3(17)
C151 C152 C153 C154 -179.1(10)
C152 C153 C154 C155 0(2)
C153 C154 C155 C156 0(2)
C154 C155 C156 C157 -1.8(19)
C153 C152 C157 C156 -1.8(17)
C151 C152 C157 C156 177.6(10)
C155 C156 C157 C152 2.6(18)
C164 C151 C158 C159 151.7(8)
C152 C151 C158 C159 -87.2(10)
C15A C151 C158 C159 76(3)
P151 C151 C158 C159 29.4(12)
C164 C151 C158 C163 -28.6(12)
C152 C151 C158 C163 92.5(9)
C15A C151 C158 C163 -104(3)
P151 C151 C158 C163 -150.8(6)
C163 C158 C159 C160 0.0
C151 C158 C159 C160 179.7(11)
C158 C159 C160 C161 0.0
C159 C160 C161 C162 0.0
C160 C161 C162 C163 0.0
C161 C162 C163 C158 0.0
C159 C158 C163 C162 0.0
C151 C158 C163 C162 -179.7(11)
C158 C151 C15A C15B 80(3)
C164 C151 C15A C15B -31.1(17)
C152 C151 C15A C15B 98.7(15)
P151 C151 C15A C15B -142.9(12)
C158 C151 C15A C15F -89(3)
C164 C151 C15A C15F 160.0(12)
C152 C151 C15A C15F -70.1(17)
P151 C151 C15A C15F 48.3(14)
C15F C15A C15B C15C 0.0
C151 C15A C15B C15C -169.0(18)
C15A C15B C15C C15D 0.0
C15B C15C C15D C15E 0.0
C15C C15D C15E C15F 0.0
C15D C15E C15F C15A 0.0
C15B C15A C15F C15E 0.0
C151 C15A C15F C15E 168.6(19)
C158 C151 C164 C165 109.6(13)
C152 C151 C164 C165 -9.1(14)
C15A C151 C164 C165 126.8(14)
P151 C151 C164 C165 -123.9(10)
C158 C151 C164 C169 -68.7(14)
C152 C151 C164 C169 172.6(9)
C15A C151 C164 C169 -51.5(15)
P151 C151 C164 C169 57.8(11)
C169 C164 C165 C166 -2.2(17)
C151 C164 C165 C166 179.5(10)
C164 C165 C166 C167 0.5(18)
C165 C166 C167 C168 0.8(19)
C166 C167 C168 C169 -0.4(19)
C167 C168 C169 C164 -1.4(17)
C165 C164 C169 C168 2.7(17)
C151 C164 C169 C168 -178.9(10)
O12 Cu1 N181 C181 -123.2(7)
O53 Cu1 N181 C181 33.4(7)
O1 Cu1 N181 C181 -65.6(17)
O101 Cu1 N181 C181 132.9(7)
O12 Cu1 N181 C185 51.9(7)
O53 Cu1 N181 C185 -151.5(7)
O1 Cu1 N181 C185 109.5(14)
O101 Cu1 N181 C185 -52.0(7)
C185 N181 C181 C182 -2.7(13)
Cu1 N181 C181 C182 172.5(7)
N181 C181 C182 C183 2.1(15)
C181 C182 C183 C184 -0.1(14)
C182 C183 C184 C185 -0.9(14)
C181 N181 C185 C184 1.6(13)
Cu1 N181 C185 C184 -173.8(7)
C183 C184 C185 N181 0.2(15)
O51 Cu2 N191 C191 17.7(7)
O11 Cu2 N191 C191 163.5(7)
O1 Cu2 N191 C191 -93(2)
N221 Cu2 N191 C191 -88.0(7)
O51 Cu2 N191 C195 -172.5(7)
O11 Cu2 N191 C195 -26.7(8)
O1 Cu2 N191 C195 76(2)
N221 Cu2 N191 C195 81.7(8)
C195 N191 C191 C192 0.8(14)
Cu2 N191 C191 C192 170.5(7)
N191 C191 C192 C193 0.2(15)
C191 C192 C193 C194 -1.4(15)
C192 C193 C194 C195 1.5(16)
C191 N191 C195 C194 -0.6(15)
Cu2 N191 C195 C194 -170.7(8)
C193 C194 C195 N191 -0.6(17)
O13 Cu3 N201 C201 22.1(8)
O152 Cu3 N201 C201 -145.2(9)
O1 Cu3 N201 C201 -77(2)
O2W Cu3 N201 C201 109.6(8)
O13 Cu3 N201 C205 -156.7(8)
O152 Cu3 N201 C205 36.0(8)
O1 Cu3 N201 C205 105(2)
O2W Cu3 N201 C205 -69.2(8)
C205 N201 C201 C202 -0.8(17)
Cu3 N201 C201 C202 -179.6(9)
N201 C201 C202 C203 2(2)
C201 C202 C203 C204 -1.6(19)
C202 C203 C204 C205 0.7(17)
C201 N201 C205 C204 -0.1(15)
Cu3 N201 C205 C204 178.7(8)
C203 C204 C205 N201 0.1(17)
O102 Cu4 N215 C211 173.8(7)
O153 Cu4 N215 C211 70.0(10)
O52 Cu4 N215 C211 -27.8(7)
O102 Cu4 N215 C215 -2.2(7)
O153 Cu4 N215 C215 -106.0(9)
O52 Cu4 N215 C215 156.3(7)
C215 N215 C211 C212 0.9(13)
Cu4 N215 C211 C212 -175.3(7)
N215 C211 C212 C213 -0.9(15)
C211 C212 C213 C214 0.5(15)
C212 C213 C214 C215 -0.1(15)
C211 N215 C215 C214 -0.5(14)
Cu4 N215 C215 C214 175.5(7)
C213 C214 C215 N215 0.2(15)
O51 Cu2 N221 C221 22(4)
O11 Cu2 N221 C221 -156(4)
O1 Cu2 N221 C221 -68(4)
N191 Cu2 N221 C221 113(4)
Cu2 N221 C221 C222 107(19)
